data_7202412
loop_
_publ_author_name
'Aaker\"oy, Christer B.'
'Desper, John'
'Fasulo, Meg'
'Hussain, Izhar'
'Levin, Brock'
'Schultheiss, Nate'

_publ_section_title
;
 Ten years of co-crystal synthesis; the good, the bad, and the ugly
;
_journal_issue 12
_journal_name_full CrystEngComm
_journal_page_first 1816
_journal_paper_doi 10.1039/b811809d
_journal_volume 10
_journal_year 2008
_chemical_formula_moiety
;
(C12 H9 N3) (C6 F4 I2) (C H4 O)
;
_chemical_formula_sum 'C19 H13 F4 I2 N3 O'
_chemical_formula_weight 629.12
_chemical_name_systematic
;
2-(4-pyridyl)benzimidazole, 1,4-diiodotetrafluorobenzene, methanol
;
_space_group_IT_number 14
_symmetry_cell_setting monoclinic
_symmetry_space_group_name_Hall '-P 2ybc'
_symmetry_space_group_name_H-M 'P 1 21/c 1'
_atom_sites_solution_hydrogens geom
_atom_sites_solution_primary direct
_atom_sites_solution_secondary difmap
_audit_creation_method SHELXL-97
_cell_angle_alpha 90.00
_cell_angle_beta 91.057(4)
_cell_angle_gamma 90.00
_cell_formula_units_Z 4
_cell_length_a 9.0808(7)
_cell_length_b 16.3144(12)
_cell_length_c 13.6934(9)
_cell_measurement_reflns_used 3801
_cell_measurement_temperature 173(2)
_cell_measurement_theta_max 27.90
_cell_measurement_theta_min 2.25
_cell_volume 2028.3(3)
_computing_cell_refinement 'Bruker XSCANS'
_computing_data_collection 'Bruker XSCANS'
_computing_data_reduction 'Bruker SHELXTL'
_computing_molecular_graphics 'Bruker SHELXTL'
_computing_publication_material 'Bruker SHELXTL'
_computing_structure_refinement 'SHELXL-97 (Sheldrick, 1997)'
_computing_structure_solution 'SHELXS-97 (Sheldrick, 1990)'
_diffrn_ambient_temperature 173(2)
_diffrn_measured_fraction_theta_full 1.000
_diffrn_measured_fraction_theta_max 0.950
_diffrn_measurement_device_type 'CCD area detector'
_diffrn_measurement_method 'phi and omega scans'
_diffrn_radiation_monochromator graphite
_diffrn_radiation_source 'fine-focus sealed tube'
_diffrn_radiation_type MoK\a
_diffrn_radiation_wavelength 0.71073
_diffrn_reflns_av_R_equivalents 0.0557
_diffrn_reflns_av_sigmaI/netI 0.0510
_diffrn_reflns_limit_h_max 11
_diffrn_reflns_limit_h_min -12
_diffrn_reflns_limit_k_max 19
_diffrn_reflns_limit_k_min -21
_diffrn_reflns_limit_l_max 18
_diffrn_reflns_limit_l_min -18
_diffrn_reflns_number 19648
_diffrn_reflns_theta_full 25.00
_diffrn_reflns_theta_max 28.32
_diffrn_reflns_theta_min 1.94
_exptl_absorpt_coefficient_mu 3.152
_exptl_absorpt_correction_T_max 1.000
_exptl_absorpt_correction_T_min 0.677
_exptl_absorpt_correction_type multi-scan
_exptl_absorpt_process_details SADABS
_exptl_crystal_colour orange
_exptl_crystal_density_diffrn 2.060
_exptl_crystal_density_method 'not measured'
_exptl_crystal_description rod
_exptl_crystal_F_000 1192
_exptl_crystal_size_max 0.40
_exptl_crystal_size_mid 0.15
_exptl_crystal_size_min 0.10
_refine_diff_density_max 0.869
_refine_diff_density_min -1.183
_refine_diff_density_rms 0.191
_refine_ls_extinction_method none
_refine_ls_goodness_of_fit_ref 1.037
_refine_ls_hydrogen_treatment mixed
_refine_ls_matrix_type full
_refine_ls_number_parameters 269
_refine_ls_number_reflns 4798
_refine_ls_number_restraints 0
_refine_ls_restrained_S_all 1.037
_refine_ls_R_factor_all 0.0671
_refine_ls_R_factor_gt 0.0423
_refine_ls_shift/su_max 0.002
_refine_ls_shift/su_mean 0.000
_refine_ls_structure_factor_coef Fsqd
_refine_ls_weighting_details 'calc w=1/[\s^2^(Fo^2^)+(0.0700P)^2^+3.0000P] where P=(Fo^2^+2Fc^2^)/3'
_refine_ls_weighting_scheme calc
_refine_ls_wR_factor_gt 0.1091
_refine_ls_wR_factor_ref 0.1290
_reflns_number_gt 3540
_reflns_number_total 4798
_reflns_threshold_expression >2sigma(I)
_cod_data_source_file b811809d.txt
_cod_data_source_block A4
_cod_depositor_comments
;
The following automatic conversions were performed:
'_symmetry_cell_setting' value 'Monoclinic' changed to 'monoclinic'
according to '/home/saulius/struct/CIF-dictionaries/cif_core.dic'
dictionary named 'cif_core.dic' version 2.4.1 from 2010-06-29.

Automatic conversion script
Id: cif_fix_enum 1527 2010-12-29 10:47:43Z saulius 
;
_cod_original_sg_symbol_H-M P2(1)/c
_cod_database_code 7202412

loop_
_symmetry_equiv_pos_as_xyz
'x, y, z'
'-x, y+1/2, -z+1/2'
'-x, -y, -z'
'x, -y-1/2, z-1/2'

loop_
_atom_site_label
_atom_site_type_symbol
_atom_site_fract_x
_atom_site_fract_y
_atom_site_fract_z
_atom_site_U_iso_or_equiv
_atom_site_adp_type
_atom_site_occupancy
_atom_site_symmetry_multiplicity
_atom_site_calc_flag
_atom_site_refinement_flags
_atom_site_disorder_assembly
_atom_site_disorder_group
C1S C 0.4272(6) 0.3995(4) 0.1210(5) 0.0401(13) Uani 1 1 d . . .
H1A H 0.3542 0.3610 0.0941 0.060 Uiso 1 1 calc R . .
H1B H 0.4457 0.4428 0.0732 0.060 Uiso 1 1 calc R . .
H1C H 0.3897 0.4240 0.1810 0.060 Uiso 1 1 calc R . .
O1S O 0.5600(5) 0.3572(3) 0.1424(3) 0.0361(9) Uani 1 1 d . . .
H1S H 0.580(7) 0.336(4) 0.097(5) 0.043 Uiso 1 1 d . . .
N11 N 0.6152(5) 0.2582(3) 0.3069(3) 0.0265(9) Uani 1 1 d . . .
H11 H 0.606(6) 0.290(4) 0.264(4) 0.032 Uiso 1 1 d . . .
C12 C 0.5654(5) 0.2634(3) 0.4003(3) 0.0270(10) Uani 1 1 d . . .
N13 N 0.6104(5) 0.2022(3) 0.4558(3) 0.0284(9) Uani 1 1 d . . .
C14 C 0.6976(5) 0.1551(3) 0.3965(4) 0.0268(10) Uani 1 1 d . . .
C15 C 0.7743(6) 0.0825(3) 0.4166(4) 0.0306(11) Uani 1 1 d . . .
H15 H 0.7729 0.0581 0.4796 0.037 Uiso 1 1 calc R . .
C16 C 0.8519(6) 0.0475(3) 0.3417(4) 0.0344(12) Uani 1 1 d . . .
H16 H 0.9048 -0.0018 0.3535 0.041 Uiso 1 1 calc R . .
C17 C 0.8546(6) 0.0831(3) 0.2484(4) 0.0365(12) Uani 1 1 d . . .
H17 H 0.9101 0.0576 0.1987 0.044 Uiso 1 1 calc R . .
C18 C 0.7788(6) 0.1540(3) 0.2274(4) 0.0336(11) Uani 1 1 d . . .
H18 H 0.7802 0.1780 0.1642 0.040 Uiso 1 1 calc R . .
C19 C 0.7004(5) 0.1889(3) 0.3024(4) 0.0267(10) Uani 1 1 d . . .
N21 N 0.2938(5) 0.4604(3) 0.4916(3) 0.0347(10) Uani 1 1 d . . .
C22 C 0.3004(7) 0.3901(4) 0.5402(4) 0.0385(13) Uani 1 1 d . . .
H22 H 0.2403 0.3841 0.5958 0.046 Uiso 1 1 calc R . .
C23 C 0.3898(6) 0.3248(3) 0.5149(4) 0.0344(12) Uani 1 1 d . . .
H23 H 0.3939 0.2766 0.5538 0.041 Uiso 1 1 calc R . .
C24 C 0.4727(5) 0.3316(3) 0.4316(4) 0.0265(10) Uani 1 1 d . . .
C25 C 0.4671(6) 0.4047(3) 0.3801(4) 0.0322(11) Uani 1 1 d . . .
H25 H 0.5244 0.4123 0.3235 0.039 Uiso 1 1 calc R . .
C26 C 0.3764(6) 0.4664(4) 0.4131(4) 0.0351(12) Uani 1 1 d . . .
H26 H 0.3729 0.5162 0.3772 0.042 Uiso 1 1 calc R . .
C31 C -0.0106(5) 0.6958(3) 0.5899(4) 0.0287(11) Uani 1 1 d . . .
I31 I 0.11791(4) 0.59406(2) 0.55373(3) 0.03129(13) Uani 1 1 d . . .
C32 C -0.0210(6) 0.7621(3) 0.5291(4) 0.0323(11) Uani 1 1 d . . .
F32 F 0.0511(4) 0.7633(2) 0.4445(2) 0.0448(8) Uani 1 1 d . . .
C33 C -0.1036(6) 0.8299(3) 0.5530(4) 0.0303(11) Uani 1 1 d . . .
F33 F -0.1061(4) 0.8941(2) 0.4907(3) 0.0430(8) Uani 1 1 d . . .
C34 C -0.1810(6) 0.8332(3) 0.6371(4) 0.0307(11) Uani 1 1 d . . .
I34 I -0.29722(5) 0.93785(3) 0.67294(3) 0.04743(15) Uani 1 1 d . . .
C35 C -0.1714(6) 0.7667(4) 0.6982(4) 0.0370(12) Uani 1 1 d . . .
F35 F -0.2459(4) 0.7657(2) 0.7822(3) 0.0529(9) Uani 1 1 d . . .
C36 C -0.0884(6) 0.6994(3) 0.6758(4) 0.0343(12) Uani 1 1 d . . .
F36 F -0.0842(4) 0.6361(2) 0.7382(3) 0.0500(9) Uani 1 1 d . . .

loop_
_atom_site_aniso_label
_atom_site_aniso_U_11
_atom_site_aniso_U_22
_atom_site_aniso_U_33
_atom_site_aniso_U_23
_atom_site_aniso_U_13
_atom_site_aniso_U_12
C1S 0.042(3) 0.040(3) 0.038(3) 0.000(3) -0.001(3) 0.003(2)
O1S 0.044(2) 0.044(2) 0.0206(19) 0.0006(16) 0.0032(16) 0.0110(18)
N11 0.034(2) 0.025(2) 0.021(2) 0.0002(17) 0.0026(17) 0.0000(18)
C12 0.033(2) 0.028(3) 0.019(2) -0.0022(19) 0.003(2) -0.003(2)
N13 0.035(2) 0.027(2) 0.023(2) -0.0009(17) 0.0028(18) 0.0000(17)
C14 0.032(2) 0.022(2) 0.026(2) -0.0014(19) 0.002(2) -0.0035(19)
C15 0.038(3) 0.024(2) 0.030(3) 0.003(2) 0.006(2) -0.001(2)
C16 0.034(3) 0.027(3) 0.042(3) -0.003(2) 0.000(2) 0.000(2)
C17 0.039(3) 0.034(3) 0.037(3) -0.011(2) 0.008(2) 0.002(2)
C18 0.038(3) 0.034(3) 0.029(3) -0.003(2) 0.006(2) -0.004(2)
C19 0.028(2) 0.026(2) 0.026(2) -0.0019(19) 0.002(2) -0.0014(19)
N21 0.036(2) 0.029(2) 0.038(3) -0.004(2) 0.002(2) 0.0101(19)
C22 0.042(3) 0.042(3) 0.032(3) -0.004(2) 0.010(2) 0.004(3)
C23 0.042(3) 0.031(3) 0.030(3) 0.003(2) 0.006(2) 0.004(2)
C24 0.027(2) 0.031(3) 0.021(2) 0.0011(19) -0.001(2) 0.000(2)
C25 0.036(3) 0.034(3) 0.026(3) 0.002(2) 0.004(2) 0.003(2)
C26 0.042(3) 0.033(3) 0.031(3) -0.001(2) 0.001(2) 0.004(2)
C31 0.029(2) 0.023(2) 0.034(3) -0.007(2) 0.000(2) 0.0036(19)
I31 0.0328(2) 0.02618(19) 0.0349(2) -0.00386(13) 0.00237(14) 0.00053(13)
C32 0.037(3) 0.034(3) 0.026(3) -0.001(2) 0.002(2) -0.001(2)
F32 0.058(2) 0.046(2) 0.0305(17) 0.0048(14) 0.0142(15) 0.0130(16)
C33 0.037(3) 0.028(3) 0.026(3) 0.000(2) 0.002(2) 0.002(2)
F33 0.054(2) 0.0379(19) 0.0374(19) 0.0089(15) 0.0015(16) 0.0106(15)
C34 0.033(3) 0.027(3) 0.032(3) -0.006(2) 0.001(2) 0.001(2)
I34 0.0557(3) 0.0452(3) 0.0414(2) -0.00930(17) 0.00202(19) 0.02017(19)
C35 0.042(3) 0.039(3) 0.030(3) -0.008(2) 0.013(2) -0.003(2)
F35 0.070(2) 0.046(2) 0.043(2) 0.0011(16) 0.0287(18) 0.0061(18)
C36 0.046(3) 0.025(3) 0.032(3) 0.003(2) 0.004(2) -0.002(2)
F36 0.076(2) 0.0337(18) 0.0415(19) 0.0095(15) 0.0181(18) 0.0058(17)

loop_
_atom_type_symbol
_atom_type_description
_atom_type_scat_dispersion_real
_atom_type_scat_dispersion_imag
_atom_type_scat_source
C C 0.0033 0.0016 'International Tables Vol C Tables 4.2.6.8 and 6.1.1.4'
H H 0.0000 0.0000 'International Tables Vol C Tables 4.2.6.8 and 6.1.1.4'
N N 0.0061 0.0033 'International Tables Vol C Tables 4.2.6.8 and 6.1.1.4'
F F 0.0171 0.0103 'International Tables Vol C Tables 4.2.6.8 and 6.1.1.4'
I I -0.4742 1.8119 'International Tables Vol C Tables 4.2.6.8 and 6.1.1.4'
O O 0.0106 0.0060 'International Tables Vol C Tables 4.2.6.8 and 6.1.1.4'

loop_
_geom_angle_atom_site_label_1
_geom_angle_atom_site_label_2
_geom_angle_atom_site_label_3
_geom_angle
_geom_angle_site_symmetry_1
_geom_angle_site_symmetry_3
_geom_angle_publ_flag
O1S C1S H1A 109.5 . . ?
O1S C1S H1B 109.5 . . ?
H1A C1S H1B 109.5 . . ?
O1S C1S H1C 109.5 . . ?
H1A C1S H1C 109.5 . . ?
H1B C1S H1C 109.5 . . ?
C1S O1S H1S 106(5) . . ?
C12 N11 C19 106.8(4) . . ?
C12 N11 H11 128(4) . . ?
C19 N11 H11 125(4) . . ?
N13 C12 N11 112.9(4) . . ?
N13 C12 C24 125.6(4) . . ?
N11 C12 C24 121.5(4) . . ?
C12 N13 C14 104.9(4) . . ?
N13 C14 C15 130.1(5) . . ?
N13 C14 C19 110.0(4) . . ?
C15 C14 C19 119.8(5) . . ?
C16 C15 C14 117.6(5) . . ?
C16 C15 H15 121.2 . . ?
C14 C15 H15 121.2 . . ?
C15 C16 C17 121.6(5) . . ?
C15 C16 H16 119.2 . . ?
C17 C16 H16 119.2 . . ?
C18 C17 C16 121.4(5) . . ?
C18 C17 H17 119.3 . . ?
C16 C17 H17 119.3 . . ?
C17 C18 C19 117.0(5) . . ?
C17 C18 H18 121.5 . . ?
C19 C18 H18 121.5 . . ?
N11 C19 C18 132.2(5) . . ?
N11 C19 C14 105.3(4) . . ?
C18 C19 C14 122.6(5) . . ?
C26 N21 C22 116.7(5) . . ?
N21 C22 C23 124.0(5) . . ?
N21 C22 H22 118.0 . . ?
C23 C22 H22 118.0 . . ?
C24 C23 C22 118.4(5) . . ?
C24 C23 H23 120.8 . . ?
C22 C23 H23 120.8 . . ?
C23 C24 C25 118.2(5) . . ?
C23 C24 C12 120.3(5) . . ?
C25 C24 C12 121.5(5) . . ?
C26 C25 C24 118.5(5) . . ?
C26 C25 H25 120.8 . . ?
C24 C25 H25 120.8 . . ?
N21 C26 C25 124.2(5) . . ?
N21 C26 H26 117.9 . . ?
C25 C26 H26 117.9 . . ?
C32 C31 C36 117.0(5) . . ?
C32 C31 I31 121.1(4) . . ?
C36 C31 I31 122.0(4) . . ?
F32 C32 C31 120.5(5) . . ?
F32 C32 C33 118.0(5) . . ?
C31 C32 C33 121.4(5) . . ?
F33 C33 C34 120.1(5) . . ?
F33 C33 C32 118.3(5) . . ?
C34 C33 C32 121.6(5) . . ?
C33 C34 C35 117.2(5) . . ?
C33 C34 I34 120.4(4) . . ?
C35 C34 I34 122.3(4) . . ?
F35 C35 C36 118.0(5) . . ?
F35 C35 C34 120.3(5) . . ?
C36 C35 C34 121.8(5) . . ?
F36 C36 C35 118.9(5) . . ?
F36 C36 C31 120.0(5) . . ?
C35 C36 C31 121.0(5) . . ?

loop_
_geom_bond_atom_site_label_1
_geom_bond_atom_site_label_2
_geom_bond_distance
_geom_bond_site_symmetry_2
_geom_bond_publ_flag
C1S O1S 1.415(7) . ?
C1S H1A 0.9800 . ?
C1S H1B 0.9800 . ?
C1S H1C 0.9800 . ?
O1S H1S 0.73(7) . ?
N11 C12 1.367(6) . ?
N11 C19 1.372(6) . ?
N11 H11 0.79(6) . ?
C12 N13 1.314(6) . ?
C12 C24 1.464(7) . ?
N13 C14 1.379(6) . ?
C14 C15 1.399(7) . ?
C14 C19 1.402(7) . ?
C15 C16 1.379(7) . ?
C15 H15 0.9500 . ?
C16 C17 1.405(8) . ?
C16 H16 0.9500 . ?
C17 C18 1.374(8) . ?
C17 H17 0.9500 . ?
C18 C19 1.383(7) . ?
C18 H18 0.9500 . ?
N21 C26 1.326(7) . ?
N21 C22 1.327(7) . ?
C22 C23 1.386(8) . ?
C22 H22 0.9500 . ?
C23 C24 1.383(7) . ?
C23 H23 0.9500 . ?
C24 C25 1.386(7) . ?
C25 C26 1.381(8) . ?
C25 H25 0.9500 . ?
C26 H26 0.9500 . ?
C31 C32 1.366(7) . ?
C31 C36 1.385(7) . ?
C31 I31 2.094(5) . ?
C32 F32 1.341(6) . ?
C32 C33 1.379(7) . ?
C33 F33 1.350(6) . ?
C33 C34 1.361(7) . ?
C34 C35 1.372(8) . ?
C34 I34 2.071(5) . ?
C35 F35 1.345(6) . ?
C35 C36 1.370(8) . ?
C36 F36 1.340(6) . ?

loop_
_geom_hbond_atom_site_label_D
_geom_hbond_atom_site_label_H
_geom_hbond_atom_site_label_A
_geom_hbond_distance_DH
_geom_hbond_distance_HA
_geom_hbond_distance_DA
_geom_hbond_angle_DHA
_geom_hbond_site_symmetry_A
N11 H11 O1S 0.79(6) 2.03(6) 2.810(6) 170(6) .
O1S H1S N13 0.73(7) 2.06(7) 2.778(6) 167(7) 4_565

loop_
_geom_torsion_atom_site_label_1
_geom_torsion_atom_site_label_2
_geom_torsion_atom_site_label_3
_geom_torsion_atom_site_label_4
_geom_torsion
_geom_torsion_site_symmetry_1
_geom_torsion_site_symmetry_2
_geom_torsion_site_symmetry_3
_geom_torsion_site_symmetry_4
_geom_torsion_publ_flag
C19 N11 C12 N13 -0.8(6) . . . . ?
C19 N11 C12 C24 178.8(4) . . . . ?
N11 C12 N13 C14 1.5(5) . . . . ?
C24 C12 N13 C14 -178.1(5) . . . . ?
C12 N13 C14 C15 -179.9(5) . . . . ?
C12 N13 C14 C19 -1.5(5) . . . . ?
N13 C14 C15 C16 179.0(5) . . . . ?
C19 C14 C15 C16 0.8(7) . . . . ?
C14 C15 C16 C17 0.0(8) . . . . ?
C15 C16 C17 C18 -0.6(8) . . . . ?
C16 C17 C18 C19 0.3(8) . . . . ?
C12 N11 C19 C18 -179.4(5) . . . . ?
C12 N11 C19 C14 -0.2(5) . . . . ?
C17 C18 C19 N11 179.6(5) . . . . ?
C17 C18 C19 C14 0.5(8) . . . . ?
N13 C14 C19 N11 1.1(5) . . . . ?
C15 C14 C19 N11 179.6(4) . . . . ?
N13 C14 C19 C18 -179.6(5) . . . . ?
C15 C14 C19 C18 -1.1(8) . . . . ?
C26 N21 C22 C23 1.5(9) . . . . ?
N21 C22 C23 C24 -2.9(9) . . . . ?
C22 C23 C24 C25 2.8(8) . . . . ?
C22 C23 C24 C12 -178.2(5) . . . . ?
N13 C12 C24 C23 -19.1(8) . . . . ?
N11 C12 C24 C23 161.4(5) . . . . ?
N13 C12 C24 C25 159.9(5) . . . . ?
N11 C12 C24 C25 -19.6(7) . . . . ?
C23 C24 C25 C26 -1.6(8) . . . . ?
C12 C24 C25 C26 179.4(5) . . . . ?
C22 N21 C26 C25 -0.2(8) . . . . ?
C24 C25 C26 N21 0.3(8) . . . . ?
C36 C31 C32 F32 -179.9(5) . . . . ?
I31 C31 C32 F32 0.1(7) . . . . ?
C36 C31 C32 C33 0.9(8) . . . . ?
I31 C31 C32 C33 -179.0(4) . . . . ?
F32 C32 C33 F33 -0.8(7) . . . . ?
C31 C32 C33 F33 178.4(5) . . . . ?
F32 C32 C33 C34 179.4(5) . . . . ?
C31 C32 C33 C34 -1.5(8) . . . . ?
F33 C33 C34 C35 -178.7(5) . . . . ?
C32 C33 C34 C35 1.1(8) . . . . ?
F33 C33 C34 I34 -2.2(7) . . . . ?
C32 C33 C34 I34 177.6(4) . . . . ?
C33 C34 C35 F35 -179.6(5) . . . . ?
I34 C34 C35 F35 4.0(8) . . . . ?
C33 C34 C35 C36 -0.4(8) . . . . ?
I34 C34 C35 C36 -176.8(4) . . . . ?
F35 C35 C36 F36 -0.4(8) . . . . ?
C34 C35 C36 F36 -179.6(5) . . . . ?
F35 C35 C36 C31 179.1(5) . . . . ?
C34 C35 C36 C31 -0.1(9) . . . . ?
C32 C31 C36 F36 179.3(5) . . . . ?
I31 C31 C36 F36 -0.8(7) . . . . ?
C32 C31 C36 C35 -0.1(8) . . . . ?
I31 C31 C36 C35 179.8(4) . . . . ?

loop_
_cod_related_entry_id
_cod_related_entry_database
_cod_related_entry_code
1 ChemSpider 30653653
